data_7119204
loop_
_publ_author_name
'Yen, Tao-Hung'
'He, Zong-Cheng'
'Lee, Gene-Hsiang'
'Tseng, Mei-Chun'
'Shen, Yu-Hsuan'
'Tseng, Tien-Wen'
'Liaw, Wen-Feng'
'Chiang, Ming-Hsi'

_publ_section_title
;
 Reduced thione ligation is preferred over neutral phosphine ligation in
 diiron biomimics regarding electronic functionality: a spectroscopic and
 computational investigation.
;
_journal_issue 2
_journal_name_full 'Chemical communications (Cambridge, England)'
_journal_page_first 332
_journal_page_last 335
_journal_paper_doi 10.1039/c6cc08042a
_journal_volume 53
_journal_year 2016
_chemical_formula_sum 'C21 H17 Fe2 O5 P S4'
_chemical_formula_weight 620.26
_space_group_crystal_system monoclinic
_space_group_IT_number 14
_space_group_name_Hall '-P 2yn'
_space_group_name_H-M_alt 'P 1 21/n 1'
_symmetry_space_group_name_Hall '-P 2yn'
_symmetry_space_group_name_H-M 'P 1 21/n 1'
_atom_sites_solution_hydrogens geom
_audit_creation_method SHELXL-2014/7
_audit_update_record
;
2016-09-21 deposited with the CCDC.
2016-11-29 downloaded from the CCDC.
;
_cell_angle_alpha 90
_cell_angle_beta 93.1920(10)
_cell_angle_gamma 90
_cell_formula_units_Z 4
_cell_length_a 9.4733(3)
_cell_length_b 25.2126(8)
_cell_length_c 10.1241(3)
_cell_measurement_reflns_used 9959
_cell_measurement_temperature 150(2)
_cell_measurement_theta_max 27.52
_cell_measurement_theta_min 2.58
_cell_volume 2414.35(13)
_computing_cell_refinement 'Bruker SAINT'
_computing_data_collection 'Bruker APEX3'
_computing_data_reduction 'Bruker SAINT'
_computing_molecular_graphics 'Bruker SHELXTL'
_computing_publication_material 'Bruker SHELXTL'
_computing_structure_refinement 'SHELXL-2014/7 (Sheldrick, 2014)'
_computing_structure_solution 'SHELXS-97 (Sheldrick 2008)'
_diffrn_ambient_temperature 150(2)
_diffrn_measured_fraction_theta_full 0.999
_diffrn_measured_fraction_theta_max 0.992
_diffrn_measurement_device_type 'Bruker D8 VENTURE'
_diffrn_measurement_method '\f and \w scans'
_diffrn_radiation_type MoK\a
_diffrn_radiation_wavelength 0.71073
_diffrn_reflns_av_R_equivalents 0.0269
_diffrn_reflns_av_unetI/netI 0.0299
_diffrn_reflns_Laue_measured_fraction_full 0.999
_diffrn_reflns_Laue_measured_fraction_max 0.992
_diffrn_reflns_limit_h_max 12
_diffrn_reflns_limit_h_min -9
_diffrn_reflns_limit_k_max 30
_diffrn_reflns_limit_k_min -32
_diffrn_reflns_limit_l_max 13
_diffrn_reflns_limit_l_min -13
_diffrn_reflns_number 16614
_diffrn_reflns_point_group_measured_fraction_full 0.999
_diffrn_reflns_point_group_measured_fraction_max 0.992
_diffrn_reflns_theta_full 25.242
_diffrn_reflns_theta_max 27.488
_diffrn_reflns_theta_min 2.300
_exptl_absorpt_coefficient_mu 1.646
_exptl_absorpt_correction_T_max 0.7456
_exptl_absorpt_correction_T_min 0.6006
_exptl_absorpt_correction_type multi-scan
_exptl_absorpt_process_details 'SADABS (Bruker, 2016)'
_exptl_crystal_colour red
_exptl_crystal_density_diffrn 1.706
_exptl_crystal_description needle
_exptl_crystal_F_000 1256
_exptl_crystal_size_max 0.502
_exptl_crystal_size_mid 0.177
_exptl_crystal_size_min 0.068
_refine_diff_density_max 0.427
_refine_diff_density_min -0.406
_refine_diff_density_rms 0.065
_refine_ls_extinction_method none
_refine_ls_goodness_of_fit_ref 1.032
_refine_ls_hydrogen_treatment constr
_refine_ls_matrix_type full
_refine_ls_number_parameters 299
_refine_ls_number_reflns 5505
_refine_ls_number_restraints 0
_refine_ls_restrained_S_all 1.032
_refine_ls_R_factor_all 0.0353
_refine_ls_R_factor_gt 0.0260
_refine_ls_shift/su_max 0.001
_refine_ls_shift/su_mean 0.000
_refine_ls_structure_factor_coef Fsqd
_refine_ls_weighting_details 'w=1/[\s^2^(Fo^2^)+(0.0183P)^2^+1.9646P] where P=(Fo^2^+2Fc^2^)/3'
_refine_ls_weighting_scheme calc
_refine_ls_wR_factor_gt 0.0539
_refine_ls_wR_factor_ref 0.0565
_reflns_Friedel_coverage 0.000
_reflns_number_gt 4724
_reflns_number_total 5505
_reflns_threshold_expression 'I > 2\s(I)'
_cod_data_source_file c6cc08042a2.cif
_cod_data_source_block ic18143
_cod_database_code 7119204
_shelx_shelxl_version_number 2014/7
_shelx_space_group_comment
; 
The symmetry employed for this shelxl refinement is uniquely defined 
by the following loop, which should always be used as a source of 
symmetry information in preference to the above space-group names. 
They are only intended as comments. 
;
_shelx_estimated_absorpt_t_min 0.492
_shelx_estimated_absorpt_t_max 0.896

loop_
_space_group_symop_operation_xyz
'x, y, z'
'-x+1/2, y+1/2, -z+1/2'
'-x, -y, -z'
'x-1/2, -y-1/2, z-1/2'

loop_
_atom_site_label
_atom_site_type_symbol
_atom_site_fract_x
_atom_site_fract_y
_atom_site_fract_z
_atom_site_U_iso_or_equiv
_atom_site_adp_type
_atom_site_occupancy
_atom_site_site_symmetry_order
_atom_site_calc_flag
_atom_site_refinement_flags_posn
_atom_site_refinement_flags_adp
Fe1 Fe 0.83564(3) 0.21612(2) 0.44558(3) 0.01723(7) Uani 1 1 d . .
Fe2 Fe 0.82447(3) 0.15504(2) 0.63804(2) 0.01156(6) Uani 1 1 d . .
S1 S 0.85019(5) 0.12719(2) 0.42963(4) 0.01514(10) Uani 1 1 d . .
S2 S 1.02213(5) 0.20012(2) 0.58966(5) 0.01629(10) Uani 1 1 d . .
S3 S 0.96206(5) 0.12343(2) 1.04784(5) 0.02674(12) Uani 1 1 d . .
S4 S 0.66346(5) 0.10138(2) 0.95560(5) 0.02128(11) Uani 1 1 d . .
P1 P 0.88484(5) 0.08562(2) 0.76416(4) 0.01106(10) Uani 1 1 d . .
C1 C 0.9155(2) 0.24003(9) 0.2982(2) 0.0292(5) Uani 1 1 d . .
C2 C 0.8056(2) 0.27657(8) 0.5309(2) 0.0277(5) Uani 1 1 d . .
C3 C 0.6549(2) 0.21243(8) 0.38386(19) 0.0214(4) Uani 1 1 d . .
C4 C 0.7943(2) 0.19989(7) 0.76971(19) 0.0183(4) Uani 1 1 d . .
C5 C 0.6425(2) 0.13875(7) 0.61998(17) 0.0153(4) Uani 1 1 d . .
C6 C 1.0386(2) 0.11272(8) 0.42515(19) 0.0206(4) Uani 1 1 d . .
H6A H 1.0588 0.0783 0.4692 0.025 Uiso 1 1 calc R U
H6B H 1.0640 0.1096 0.3319 0.025 Uiso 1 1 calc R U
C7 C 1.1286(2) 0.15557(8) 0.49328(19) 0.0201(4) Uani 1 1 d . .
H7A H 1.1765 0.1763 0.4259 0.024 Uiso 1 1 calc R U
H7B H 1.2024 0.1388 0.5525 0.024 Uiso 1 1 calc R U
C8 C 0.84381(19) 0.10239(7) 0.93746(17) 0.0147(4) Uani 1 1 d . .
C9 C 0.6428(2) 0.14163(9) 1.09912(19) 0.0256(5) Uani 1 1 d . .
H9A H 0.6998 0.1269 1.1741 0.038 Uiso 1 1 calc R U
H9B H 0.5431 0.1421 1.1201 0.038 Uiso 1 1 calc R U
H9C H 0.6742 0.1779 1.0816 0.038 Uiso 1 1 calc R U
C10 C 0.78675(18) 0.02378(7) 0.73631(17) 0.0134(4) Uani 1 1 d . .
C11 C 0.77609(19) -0.01302(7) 0.83848(18) 0.0163(4) Uani 1 1 d . .
H11 H 0.8197 -0.0060 0.9234 0.020 Uiso 1 1 calc R U
C12 C 0.7017(2) -0.05987(8) 0.81582(19) 0.0204(4) Uani 1 1 d . .
H12 H 0.6944 -0.0847 0.8856 0.024 Uiso 1 1 calc R U
C13 C 0.6382(2) -0.07062(7) 0.69215(19) 0.0194(4) Uani 1 1 d . .
H13 H 0.5865 -0.1026 0.6776 0.023 Uiso 1 1 calc R U
C14 C 0.6499(2) -0.03480(7) 0.58980(18) 0.0186(4) Uani 1 1 d . .
H14 H 0.6077 -0.0425 0.5046 0.022 Uiso 1 1 calc R U
C15 C 0.72324(19) 0.01229(7) 0.61133(17) 0.0150(4) Uani 1 1 d . .
H15 H 0.7304 0.0369 0.5409 0.018 Uiso 1 1 calc R U
C16 C 1.06922(18) 0.06484(7) 0.77827(16) 0.0135(4) Uani 1 1 d . .
C17 C 1.11190(19) 0.01232(7) 0.75845(17) 0.0157(4) Uani 1 1 d . .
H17 H 1.0431 -0.0144 0.7392 0.019 Uiso 1 1 calc R U
C18 C 1.2542(2) -0.00062(8) 0.76696(19) 0.0228(4) Uani 1 1 d . .
H18 H 1.2826 -0.0362 0.7525 0.027 Uiso 1 1 calc R U
C19 C 1.3550(2) 0.03771(8) 0.79630(19) 0.0218(4) Uani 1 1 d . .
H19 H 1.4524 0.0285 0.8028 0.026 Uiso 1 1 calc R U
C20 C 1.3136(2) 0.08986(8) 0.81631(18) 0.0196(4) Uani 1 1 d . .
H20 H 1.3832 0.1162 0.8371 0.024 Uiso 1 1 calc R U
C21 C 1.17297(19) 0.10385(8) 0.80638(17) 0.0164(4) Uani 1 1 d . .
H21 H 1.1460 0.1397 0.8185 0.020 Uiso 1 1 calc R U
O1 O 0.9633(2) 0.25526(8) 0.20475(17) 0.0487(5) Uani 1 1 d . .
O2 O 0.78561(19) 0.31411(6) 0.59006(19) 0.0443(4) Uani 1 1 d . .
O3 O 0.53895(16) 0.20853(6) 0.34792(15) 0.0316(4) Uani 1 1 d . .
O4 O 0.77066(16) 0.22906(6) 0.85222(15) 0.0288(3) Uani 1 1 d . .
O5 O 0.52491(14) 0.12905(6) 0.60242(14) 0.0243(3) Uani 1 1 d . .

loop_
_atom_site_aniso_label
_atom_site_aniso_U_11
_atom_site_aniso_U_22
_atom_site_aniso_U_33
_atom_site_aniso_U_23
_atom_site_aniso_U_13
_atom_site_aniso_U_12
Fe1 0.01792(14) 0.01090(14) 0.02259(14) 0.00479(10) -0.00141(11) -0.00007(11)
Fe2 0.01088(13) 0.00871(13) 0.01496(13) -0.00050(9) -0.00033(9) -0.00050(10)
S1 0.0177(2) 0.0127(2) 0.0149(2) 0.00047(17) -0.00048(17) -0.00042(18)
S2 0.0136(2) 0.0127(2) 0.0225(2) 0.00000(18) 0.00042(18) -0.00237(17)
S3 0.0181(3) 0.0437(3) 0.0179(2) -0.0093(2) -0.00366(19) -0.0038(2)
S4 0.0138(2) 0.0319(3) 0.0182(2) -0.0045(2) 0.00135(18) -0.0012(2)
P1 0.0100(2) 0.0105(2) 0.0125(2) -0.00077(16) -0.00123(16) -0.00089(17)
C1 0.0268(12) 0.0256(12) 0.0348(12) 0.0095(10) -0.0024(9) -0.0044(9)
C2 0.0259(11) 0.0139(11) 0.0422(13) 0.0049(9) -0.0089(9) 0.0014(8)
C3 0.0261(11) 0.0160(10) 0.0219(10) 0.0048(8) -0.0006(8) 0.0035(8)
C4 0.0154(10) 0.0139(9) 0.0254(10) 0.0000(8) 0.0003(8) -0.0016(7)
C5 0.0183(10) 0.0121(9) 0.0156(8) 0.0012(7) 0.0009(7) 0.0012(7)
C6 0.0186(10) 0.0220(11) 0.0217(10) -0.0021(8) 0.0046(8) 0.0059(8)
C7 0.0160(9) 0.0216(10) 0.0231(10) 0.0008(8) 0.0053(8) 0.0006(8)
C8 0.0140(9) 0.0153(9) 0.0147(8) -0.0002(7) 0.0002(7) 0.0010(7)
C9 0.0259(11) 0.0306(12) 0.0208(10) -0.0030(8) 0.0054(8) 0.0053(9)
C10 0.0108(9) 0.0112(9) 0.0179(9) -0.0014(7) -0.0011(7) -0.0006(7)
C11 0.0172(10) 0.0155(9) 0.0161(9) 0.0012(7) -0.0008(7) 0.0003(7)
C12 0.0239(10) 0.0139(9) 0.0238(10) 0.0042(8) 0.0052(8) -0.0010(8)
C13 0.0176(10) 0.0122(9) 0.0286(10) -0.0032(8) 0.0030(8) -0.0049(7)
C14 0.0189(10) 0.0172(10) 0.0193(9) -0.0035(7) -0.0029(7) -0.0030(8)
C15 0.0157(9) 0.0127(9) 0.0165(9) 0.0003(7) -0.0010(7) -0.0011(7)
C16 0.0124(9) 0.0160(9) 0.0119(8) 0.0007(7) 0.0001(7) 0.0009(7)
C17 0.0144(9) 0.0146(9) 0.0178(9) -0.0008(7) -0.0010(7) -0.0021(7)
C18 0.0227(11) 0.0211(10) 0.0244(10) -0.0021(8) -0.0003(8) 0.0073(8)
C19 0.0124(9) 0.0317(12) 0.0212(9) -0.0009(8) -0.0004(7) 0.0049(8)
C20 0.0141(9) 0.0252(11) 0.0194(9) -0.0009(8) -0.0013(7) -0.0035(8)
C21 0.0158(9) 0.0163(9) 0.0172(9) 0.0014(7) 0.0016(7) 0.0030(7)
O1 0.0530(12) 0.0547(12) 0.0390(10) 0.0201(9) 0.0068(8) -0.0178(10)
O2 0.0441(11) 0.0182(8) 0.0690(12) -0.0106(8) -0.0127(9) 0.0088(7)
O3 0.0232(8) 0.0335(9) 0.0371(9) 0.0054(7) -0.0063(7) 0.0050(7)
O4 0.0322(9) 0.0213(8) 0.0334(8) -0.0125(6) 0.0075(7) -0.0003(6)
O5 0.0145(7) 0.0278(8) 0.0303(8) 0.0001(6) -0.0017(6) -0.0041(6)

loop_
_atom_type_symbol
_atom_type_description
_atom_type_scat_dispersion_real
_atom_type_scat_dispersion_imag
_atom_type_scat_source
C C 0.0033 0.0016 'International Tables Vol C Tables 4.2.6.8 and 6.1.1.4'
H H 0.0000 0.0000 'International Tables Vol C Tables 4.2.6.8 and 6.1.1.4'
O O 0.0106 0.0060 'International Tables Vol C Tables 4.2.6.8 and 6.1.1.4'
P P 0.1023 0.0942 'International Tables Vol C Tables 4.2.6.8 and 6.1.1.4'
S S 0.1246 0.1234 'International Tables Vol C Tables 4.2.6.8 and 6.1.1.4'
Fe Fe 0.3463 0.8444 'International Tables Vol C Tables 4.2.6.8 and 6.1.1.4'

loop_
_geom_angle_atom_site_label_1
_geom_angle_atom_site_label_2
_geom_angle_atom_site_label_3
_geom_angle
C2 Fe1 C3 92.18(9)
C2 Fe1 C1 101.50(10)
C3 Fe1 C1 99.47(9)
C2 Fe1 S1 153.89(7)
C3 Fe1 S1 89.11(6)
C1 Fe1 S1 104.00(7)
C2 Fe1 S2 88.86(7)
C3 Fe1 S2 155.73(6)
C1 Fe1 S2 104.08(7)
S1 Fe1 S2 79.641(18)
C2 Fe1 Fe2 97.76(7)
C3 Fe1 Fe2 99.17(6)
C1 Fe1 Fe2 152.54(7)
S1 Fe1 Fe2 56.365(14)
S2 Fe1 Fe2 56.725(14)
C5 Fe2 C4 91.64(8)
C5 Fe2 P1 95.43(6)
C4 Fe2 P1 96.70(6)
C5 Fe2 S1 89.22(6)
C4 Fe2 S1 158.31(6)
P1 Fe2 S1 104.790(19)
C5 Fe2 S2 154.76(6)
C4 Fe2 S2 90.70(6)
P1 Fe2 S2 109.251(19)
S1 Fe2 S2 79.625(18)
C5 Fe2 Fe1 98.40(6)
C4 Fe2 Fe1 102.02(6)
P1 Fe2 Fe1 156.303(18)
S1 Fe2 Fe1 56.471(14)
S2 Fe2 Fe1 56.590(14)
C6 S1 Fe2 104.05(6)
C6 S1 Fe1 105.35(7)
Fe2 S1 Fe1 67.164(16)
C7 S2 Fe1 101.52(6)
C7 S2 Fe2 107.12(6)
Fe1 S2 Fe2 66.685(16)
C8 S4 C9 103.36(9)
C16 P1 C10 104.10(8)
C16 P1 C8 103.91(8)
C10 P1 C8 101.97(8)
C16 P1 Fe2 119.11(6)
C10 P1 Fe2 118.07(6)
C8 P1 Fe2 107.54(6)
O1 C1 Fe1 178.8(2)
O2 C2 Fe1 177.2(2)
O3 C3 Fe1 177.36(18)
O4 C4 Fe2 177.73(17)
O5 C5 Fe2 176.84(16)
C7 C6 S1 111.84(13)
C6 C7 S2 111.52(13)
S3 C8 S4 125.36(11)
S3 C8 P1 123.24(11)
S4 C8 P1 110.81(9)
C11 C10 C15 119.10(16)
C11 C10 P1 120.59(13)
C15 C10 P1 120.30(13)
C12 C11 C10 119.98(17)
C13 C12 C11 120.45(17)
C14 C13 C12 120.02(17)
C13 C14 C15 120.10(17)
C14 C15 C10 120.34(17)
C17 C16 C21 119.00(16)
C17 C16 P1 122.91(14)
C21 C16 P1 118.06(14)
C18 C17 C16 120.07(17)
C19 C18 C17 120.53(18)
C18 C19 C20 119.79(18)
C21 C20 C19 120.75(18)
C20 C21 C16 119.85(18)

loop_
_geom_bond_atom_site_label_1
_geom_bond_atom_site_label_2
_geom_bond_distance
Fe1 C2 1.782(2)
Fe1 C3 1.792(2)
Fe1 C1 1.814(2)
Fe1 S1 2.2526(5)
Fe1 S2 2.2638(5)
Fe1 Fe2 2.4905(4)
Fe2 C5 1.7712(19)
Fe2 C4 1.783(2)
Fe2 P1 2.2223(5)
Fe2 S1 2.2498(5)
Fe2 S2 2.2673(5)
S1 C6 1.8244(19)
S2 C7 1.828(2)
S3 C8 1.6266(18)
S4 C8 1.7287(18)
S4 C9 1.792(2)
P1 C16 1.8216(18)
P1 C10 1.8290(18)
P1 C8 1.8665(18)
C1 O1 1.138(3)
C2 O2 1.142(3)
C3 O3 1.142(2)
C4 O4 1.145(2)
C5 O5 1.145(2)
C6 C7 1.518(3)
C10 C11 1.397(2)
C10 C15 1.401(2)
C11 C12 1.388(3)
C12 C13 1.385(3)
C13 C14 1.384(3)
C14 C15 1.387(3)
C16 C17 1.402(3)
C16 C21 1.408(3)
C17 C18 1.385(3)
C18 C19 1.379(3)
C19 C20 1.390(3)
C20 C21 1.376(3)
